data_4130693
loop_
_publ_author_name
'Liu, Zhao-Jing'
'Lu, Xi'
'Wang, Guan'
'Li, Lei'
'Jiang, Wei-Tao'
'Wang, Yu-Dong'
'Xiao, Bin'
'Fu, Yao'

_publ_section_title
;
 Directing Group in Decarboxylative Cross-Coupling: Copper-Catalyzed
 Site-Selective C-N Bond Formation from Nonactivated Aliphatic Carboxylic
 Acids.
;
_journal_issue 30
_journal_name_full 'Journal of the American Chemical Society'
_journal_page_first 9714
_journal_page_last 9719
_journal_paper_doi 10.1021/jacs.6b05788
_journal_volume 138
_journal_year 2016
_chemical_formula_sum 'C14 H17 Cl N2 O3'
_chemical_formula_weight 296.74
_space_group_crystal_system orthorhombic
_space_group_IT_number 61
_space_group_name_Hall '-P 2ac 2ab'
_space_group_name_H-M_alt 'P b c a'
_atom_sites_solution_hydrogens geom
_audit_creation_method SHELXL-2013
_cell_angle_alpha 90
_cell_angle_beta 90
_cell_angle_gamma 90
_cell_formula_units_Z 8
_cell_length_a 7.5991(3)
_cell_length_b 18.8542(9)
_cell_length_c 20.2166(11)
_cell_measurement_reflns_used 1653
_cell_measurement_temperature 290(2)
_cell_measurement_theta_max 67.2490
_cell_measurement_theta_min 4.6960
_cell_volume 2896.5(2)
_computing_cell_refinement 'CrysAlisPro (Agilent Technologies)'
_computing_data_collection 'CrysAlisPro (Agilent Technologies)'
_computing_data_reduction 'CrysAlisPro (Agilent Technologies)'
_computing_molecular_graphics 'Ortep-3 (L. J. Farrugia, 2001)'
_computing_publication_material SHELXL-2013
_computing_structure_refinement 'SHELXL-2013 (Sheldrick, 2013)'
_computing_structure_solution 'SHELXS-97 (Sheldrick, 1997)'
_diffrn_ambient_temperature 290(2)
_diffrn_detector_area_resol_mean 15.9149
_diffrn_measured_fraction_theta_full 0.990
_diffrn_measured_fraction_theta_max 0.975
_diffrn_measurement_device_type 'Gemini S Ultra, Agilent Technologies'
_diffrn_measurement_method '\w scans'
_diffrn_radiation_type CuK\a
_diffrn_radiation_wavelength 1.54184
_diffrn_reflns_av_R_equivalents 0.0479
_diffrn_reflns_av_unetI/netI 0.0472
_diffrn_reflns_Laue_measured_fraction_full 0.990
_diffrn_reflns_Laue_measured_fraction_max 0.975
_diffrn_reflns_limit_h_max 8
_diffrn_reflns_limit_h_min -5
_diffrn_reflns_limit_k_max 22
_diffrn_reflns_limit_k_min -22
_diffrn_reflns_limit_l_max 24
_diffrn_reflns_limit_l_min -24
_diffrn_reflns_number 7303
_diffrn_reflns_point_group_measured_fraction_full 0.990
_diffrn_reflns_point_group_measured_fraction_max 0.975
_diffrn_reflns_theta_full 67.684
_diffrn_reflns_theta_max 69.622
_diffrn_reflns_theta_min 4.374
_diffrn_source 'Enhance Ultra (Cu) X-ray Source'
_exptl_absorpt_coefficient_mu 2.422
_exptl_absorpt_correction_T_max 1.00000
_exptl_absorpt_correction_T_min 0.61262
_exptl_absorpt_correction_type multi-scan
_exptl_absorpt_process_details
;
CrysAlisPro, Agilent Technologies,
Version 1.171.37.35 (release 13-08-2014 CrysAlis171 .NET)
(compiled Aug 13 2014,18:06:01)
Empirical absorption correction using spherical harmonics,
 implemented in SCALE3 ABSPACK scaling algorithm.
;
_exptl_crystal_density_diffrn 1.361
_exptl_crystal_description block
_exptl_crystal_F_000 1248
_exptl_crystal_size_max 0.320
_exptl_crystal_size_mid 0.300
_exptl_crystal_size_min 0.290
_refine_diff_density_max 0.483
_refine_diff_density_min -0.331
_refine_diff_density_rms 0.103
_refine_ls_extinction_method none
_refine_ls_goodness_of_fit_ref 1.074
_refine_ls_hydrogen_treatment constr
_refine_ls_matrix_type full
_refine_ls_number_parameters 181
_refine_ls_number_reflns 2662
_refine_ls_number_restraints 0
_refine_ls_restrained_S_all 1.074
_refine_ls_R_factor_all 0.0824
_refine_ls_R_factor_gt 0.0663
_refine_ls_shift/su_max 0.000
_refine_ls_shift/su_mean 0.000
_refine_ls_structure_factor_coef Fsqd
_refine_ls_weighting_details 'w=1/[\s^2^(Fo^2^)+(0.1186P)^2^+0.0418P] where P=(Fo^2^+2Fc^2^)/3'
_refine_ls_weighting_scheme calc
_refine_ls_wR_factor_gt 0.1850
_refine_ls_wR_factor_ref 0.2070
_reflns_Friedel_coverage 0.000
_reflns_number_gt 1959
_reflns_number_total 2662
_reflns_threshold_expression 'I > 2\s(I)'
_cod_data_source_file ja6b05788_si_003.cif
_cod_data_source_block shelxl
_cod_database_code 4130693
_shelx_space_group_comment
;
The symmetry employed for this shelxl refinement is uniquely defined
by the following loop, which should always be used as a source of
symmetry information in preference to the above space-group names.
They are only intended as comments.
;
_shelx_estimated_absorpt_t_min 0.511
_shelx_estimated_absorpt_t_max 0.540
_shelxl_version_number 2013-4

loop_
_space_group_symop_operation_xyz
'x, y, z'
'-x+1/2, -y, z+1/2'
'x+1/2, -y+1/2, -z'
'-x, y+1/2, -z+1/2'
'-x, -y, -z'
'x-1/2, y, -z-1/2'
'-x-1/2, y-1/2, z'
'x, -y-1/2, z-1/2'

loop_
_atom_site_label
_atom_site_type_symbol
_atom_site_fract_x
_atom_site_fract_y
_atom_site_fract_z
_atom_site_U_iso_or_equiv
_atom_site_adp_type
_atom_site_occupancy
_atom_site_site_symmetry_order
_atom_site_calc_flag
_atom_site_refinement_flags_posn
_atom_site_refinement_flags_adp
Cl1 Cl 0.25010(10) 0.42101(5) 0.01122(4) 0.0626(3) Uani 1 1 d . .
O1 O 0.2638(3) 0.33568(12) 0.17020(14) 0.0608(6) Uani 1 1 d . .
N2 N 0.3627(3) 0.23125(13) 0.12946(13) 0.0531(6) Uani 1 1 d . .
O3 O 0.2298(4) 0.04972(15) 0.24677(14) 0.0810(8) Uani 1 1 d . .
N1 N 0.5594(3) 0.38574(12) 0.09272(12) 0.0482(6) Uani 1 1 d . .
H1 H 0.4638 0.3958 0.0720 0.058 Uiso 1 1 calc R U
O2 O 0.3467(4) 0.15644(14) 0.26061(12) 0.0755(7) Uani 1 1 d . .
C8 C 0.2448(4) 0.11949(16) 0.15119(16) 0.0533(7) Uani 1 1 d . .
C5 C 0.5582(4) 0.33283(14) 0.13656(14) 0.0450(6) Uani 1 1 d . .
C4 C 0.7079(4) 0.31734(19) 0.1720(2) 0.0635(9) Uani 1 1 d . .
H4 H 0.7078 0.2814 0.2035 0.076 Uiso 1 1 calc R U
C7 C 0.1910(4) 0.19596(16) 0.13504(16) 0.0520(7) Uani 1 1 d . .
H7 H 0.1236 0.2163 0.1718 0.062 Uiso 1 1 calc R U
C6 C 0.3815(4) 0.29870(14) 0.14705(13) 0.0450(6) Uani 1 1 d . .
C9 C 0.4188(5) 0.10964(18) 0.1123(2) 0.0683(9) Uani 1 1 d . .
H9A H 0.4946 0.0758 0.1345 0.082 Uiso 1 1 calc R U
H9B H 0.3951 0.0926 0.0679 0.082 Uiso 1 1 calc R U
C13 C 0.2817(4) 0.11329(18) 0.22438(18) 0.0600(8) Uani 1 1 d . .
C10 C 0.5049(5) 0.1820(2) 0.1101(2) 0.0790(12) Uani 1 1 d . .
H10A H 0.6026 0.1847 0.1408 0.095 Uiso 1 1 calc R U
H10B H 0.5473 0.1927 0.0659 0.095 Uiso 1 1 calc R U
C1 C 0.7039(5) 0.42349(18) 0.07991(19) 0.0635(9) Uani 1 1 d . .
H1A H 0.7000 0.4596 0.0486 0.076 Uiso 1 1 calc R U
C11 C 0.1074(5) 0.06142(18) 0.13983(19) 0.0678(9) Uani 1 1 d . .
H11A H -0.0111 0.0795 0.1456 0.081 Uiso 1 1 calc R U
H11B H 0.1182 0.0410 0.0960 0.081 Uiso 1 1 calc R U
C12 C 0.1534(6) 0.0081(2) 0.1928(2) 0.0847(12) Uani 1 1 d . .
H12A H 0.0490 -0.0169 0.2077 0.102 Uiso 1 1 calc R U
H12B H 0.2375 -0.0263 0.1763 0.102 Uiso 1 1 calc R U
C3 C 0.8584(5) 0.3563(2) 0.1598(2) 0.0778(11) Uani 1 1 d . .
H3 H 0.9608 0.3469 0.1834 0.093 Uiso 1 1 calc R U
C14 C 0.0905(6) 0.2043(2) 0.0709(2) 0.0817(11) Uani 1 1 d . .
H14A H 0.0612 0.2534 0.0645 0.123 Uiso 1 1 calc R U
H14B H -0.0155 0.1767 0.0728 0.123 Uiso 1 1 calc R U
H14C H 0.1621 0.1882 0.0348 0.123 Uiso 1 1 calc R U
C2 C 0.8572(5) 0.4094(2) 0.1124(2) 0.0739(11) Uani 1 1 d . .
H2 H 0.9590 0.4349 0.1030 0.089 Uiso 1 1 calc R U

loop_
_atom_site_aniso_label
_atom_site_aniso_U_11
_atom_site_aniso_U_22
_atom_site_aniso_U_33
_atom_site_aniso_U_23
_atom_site_aniso_U_13
_atom_site_aniso_U_12
Cl1 0.0555(5) 0.0665(6) 0.0657(5) 0.0076(3) -0.0091(3) -0.0043(4)
O1 0.0444(12) 0.0462(12) 0.0919(17) -0.0040(11) 0.0093(10) -0.0019(9)
N2 0.0473(14) 0.0437(13) 0.0683(16) -0.0055(10) 0.0085(11) -0.0034(10)
O3 0.105(2) 0.0521(14) 0.0855(19) 0.0098(13) 0.0035(14) -0.0029(14)
N1 0.0464(13) 0.0445(13) 0.0538(13) 0.0039(9) 0.0008(10) -0.0007(10)
O2 0.0900(18) 0.0650(14) 0.0714(15) -0.0080(12) -0.0159(13) 0.0016(14)
C8 0.0600(18) 0.0366(14) 0.0632(18) -0.0106(12) 0.0060(13) -0.0062(12)
C5 0.0430(14) 0.0396(13) 0.0524(14) 0.0018(10) 0.0012(11) 0.0013(11)
C4 0.0487(17) 0.0538(17) 0.088(2) 0.0110(17) -0.0085(16) -0.0005(14)
C7 0.0492(16) 0.0441(15) 0.0627(17) -0.0047(12) 0.0020(13) -0.0079(13)
C6 0.0433(14) 0.0401(14) 0.0516(14) 0.0052(11) -0.0013(11) -0.0013(11)
C9 0.072(2) 0.0452(17) 0.087(2) -0.0173(15) 0.0188(19) 0.0003(15)
C13 0.0670(18) 0.0431(16) 0.070(2) -0.0064(14) 0.0037(16) 0.0044(14)
C10 0.067(2) 0.0543(19) 0.116(3) -0.0150(19) 0.032(2) -0.0006(17)
C1 0.069(2) 0.0498(17) 0.071(2) 0.0026(14) 0.0123(17) -0.0113(15)
C11 0.079(2) 0.0454(17) 0.079(2) -0.0164(14) 0.0131(18) -0.0171(16)
C12 0.102(3) 0.0445(18) 0.108(3) -0.0079(18) 0.017(3) -0.012(2)
C3 0.0425(18) 0.077(3) 0.114(3) -0.008(2) -0.0119(18) 0.0026(17)
C14 0.082(3) 0.076(3) 0.086(3) 0.002(2) -0.022(2) -0.011(2)
C2 0.0422(17) 0.071(2) 0.109(3) -0.009(2) 0.0149(18) -0.0161(16)

loop_
_atom_type_symbol
_atom_type_description
_atom_type_scat_dispersion_real
_atom_type_scat_dispersion_imag
_atom_type_scat_source
C C 0.0181 0.0091 'International Tables Vol C Tables 4.2.6.8 and 6.1.1.4'
H H 0.0000 0.0000 'International Tables Vol C Tables 4.2.6.8 and 6.1.1.4'
N N 0.0311 0.0180 'International Tables Vol C Tables 4.2.6.8 and 6.1.1.4'
O O 0.0492 0.0322 'International Tables Vol C Tables 4.2.6.8 and 6.1.1.4'
Cl Cl 0.3639 0.7018 'International Tables Vol C Tables 4.2.6.8 and 6.1.1.4'

loop_
_geom_angle_atom_site_label_1
_geom_angle_atom_site_label_2
_geom_angle_atom_site_label_3
_geom_angle
C6 N2 C7 120.6(2)
C6 N2 C10 126.4(3)
C7 N2 C10 112.7(3)
C13 O3 C12 110.2(3)
C1 N1 C5 122.3(3)
C1 N1 H1 118.9
C5 N1 H1 118.9
C13 C8 C11 102.6(3)
C13 C8 C7 109.3(2)
C11 C8 C7 117.3(3)
C13 C8 C9 109.2(3)
C11 C8 C9 114.9(3)
C7 C8 C9 103.4(3)
N1 C5 C4 119.9(3)
N1 C5 C6 114.8(2)
C4 C5 C6 125.0(3)
C5 C4 C3 118.6(3)
C5 C4 H4 120.7
C3 C4 H4 120.7
N2 C7 C14 109.6(3)
N2 C7 C8 101.8(2)
C14 C7 C8 114.5(3)
N2 C7 H7 110.2
C14 C7 H7 110.2
C8 C7 H7 110.2
O1 C6 N2 124.6(3)
O1 C6 C5 117.5(2)
N2 C6 C5 117.9(2)
C10 C9 C8 106.0(3)
C10 C9 H9A 110.5
C8 C9 H9A 110.5
C10 C9 H9B 110.5
C8 C9 H9B 110.5
H9A C9 H9B 108.7
O2 C13 O3 121.4(3)
O2 C13 C8 128.4(3)
O3 C13 C8 110.2(3)
N2 C10 C9 104.0(3)
N2 C10 H10A 111.0
C9 C10 H10A 111.0
N2 C10 H10B 111.0
C9 C10 H10B 111.0
H10A C10 H10B 109.0
N1 C1 C2 120.4(3)
N1 C1 H1A 119.8
C2 C1 H1A 119.8
C12 C11 C8 102.2(3)
C12 C11 H11A 111.3
C8 C11 H11A 111.3
C12 C11 H11B 111.3
C8 C11 H11B 111.3
H11A C11 H11B 109.2
O3 C12 C11 105.2(3)
O3 C12 H12A 110.7
C11 C12 H12A 110.7
O3 C12 H12B 110.7
C11 C12 H12B 110.7
H12A C12 H12B 108.8
C4 C3 C2 120.2(3)
C4 C3 H3 119.9
C2 C3 H3 119.9
C7 C14 H14A 109.5
C7 C14 H14B 109.5
H14A C14 H14B 109.5
C7 C14 H14C 109.5
H14A C14 H14C 109.5
H14B C14 H14C 109.5
C1 C2 C3 118.7(3)
C1 C2 H2 120.7
C3 C2 H2 120.7

loop_
_geom_bond_atom_site_label_1
_geom_bond_atom_site_label_2
_geom_bond_distance
O1 C6 1.227(3)
N2 C6 1.328(4)
N2 C7 1.469(4)
N2 C10 1.477(4)
O3 C13 1.340(5)
O3 C12 1.464(5)
N1 C1 1.334(4)
N1 C5 1.334(4)
N1 H1 0.8600
O2 C13 1.201(4)
C8 C13 1.510(5)
C8 C11 1.531(4)
C8 C7 1.534(4)
C8 C9 1.549(5)
C5 C4 1.376(4)
C5 C6 1.504(4)
C4 C3 1.382(5)
C4 H4 0.9300
C7 C14 1.513(5)
C7 H7 0.9800
C9 C10 1.514(5)
C9 H9A 0.9700
C9 H9B 0.9700
C10 H10A 0.9700
C10 H10B 0.9700
C1 C2 1.364(6)
C1 H1A 0.9300
C11 C12 1.511(6)
C11 H11A 0.9700
C11 H11B 0.9700
C12 H12A 0.9700
C12 H12B 0.9700
C3 C2 1.384(6)
C3 H3 0.9300
C14 H14A 0.9600
C14 H14B 0.9600
C14 H14C 0.9600
C2 H2 0.9300

loop_
_geom_hbond_atom_site_label_D
_geom_hbond_atom_site_label_H
_geom_hbond_atom_site_label_A
_geom_hbond_distance_DH
_geom_hbond_distance_HA
_geom_hbond_distance_DA
_geom_hbond_angle_DHA
N1 H1 Cl1 0.86 2.09 2.947(3) 173.0

loop_
_geom_torsion_atom_site_label_1
_geom_torsion_atom_site_label_2
_geom_torsion_atom_site_label_3
_geom_torsion_atom_site_label_4
_geom_torsion
C1 N1 C5 C4 2.3(5)
C1 N1 C5 C6 177.0(3)
N1 C5 C4 C3 -1.7(5)
C6 C5 C4 C3 -175.8(3)
C6 N2 C7 C14 91.0(4)
C10 N2 C7 C14 -95.1(4)
C6 N2 C7 C8 -147.4(3)
C10 N2 C7 C8 26.5(4)
C13 C8 C7 N2 82.4(3)
C11 C8 C7 N2 -161.4(3)
C9 C8 C7 N2 -33.9(3)
C13 C8 C7 C14 -159.4(3)
C11 C8 C7 C14 -43.3(4)
C9 C8 C7 C14 84.3(4)
C7 N2 C6 O1 1.9(5)
C10 N2 C6 O1 -171.1(3)
C7 N2 C6 C5 -176.7(3)
C10 N2 C6 C5 10.3(5)
N1 C5 C6 O1 -63.4(4)
C4 C5 C6 O1 111.0(4)
N1 C5 C6 N2 115.2(3)
C4 C5 C6 N2 -70.3(4)
C13 C8 C9 C10 -85.5(4)
C11 C8 C9 C10 159.9(3)
C7 C8 C9 C10 30.9(4)
C12 O3 C13 O2 179.2(4)
C12 O3 C13 C8 -0.6(4)
C11 C8 C13 O2 -160.6(4)
C7 C8 C13 O2 -35.4(5)
C9 C8 C13 O2 77.1(4)
C11 C8 C13 O3 19.2(4)
C7 C8 C13 O3 144.4(3)
C9 C8 C13 O3 -103.1(3)
C6 N2 C10 C9 166.0(3)
C7 N2 C10 C9 -7.4(4)
C8 C9 C10 N2 -15.0(4)
C5 N1 C1 C2 -0.7(5)
C13 C8 C11 C12 -28.8(3)
C7 C8 C11 C12 -148.6(3)
C9 C8 C11 C12 89.6(4)
C13 O3 C12 C11 -18.8(4)
C8 C11 C12 O3 29.3(4)
C5 C4 C3 C2 -0.4(6)
N1 C1 C2 C3 -1.4(6)
C4 C3 C2 C1 1.9(6)
